data_7150530
loop_
_publ_author_name
'Zhang, Xue-jing'
'Yan, Ming'
'Huang, Dan'

_publ_section_title
;
 Catalyzed addition of diazoacetoacetates to imines: synthesis of
 highly functionalized aziridines
;
_journal_issue 1
_journal_name_full 'Organic &amp; Biomolecular Chemistry'
_journal_page_first 187
_journal_page_last 192
_journal_paper_doi 10.1039/b813763c
_journal_volume 7
_journal_year 2009
_chemical_absolute_configuration 'CHOOSE rm ad rmad syn or unk'
_chemical_formula_moiety 'C14 H22 O3 '
_chemical_formula_sum 'C14 H22 O3'
_chemical_formula_weight 238.33
_space_group_IT_number 19
_symmetry_cell_setting orthorhombic
_symmetry_Int_Tables_number 19
_symmetry_space_group_name_Hall 'P 2ac 2ab'
_symmetry_space_group_name_H-M 'P 21 21 21'
_cell_angle_alpha 90
_cell_angle_beta 90
_cell_angle_gamma 90
_cell_formula_units_Z 4
_cell_length_a 5.797(2)
_cell_length_b 12.152(4)
_cell_length_c 20.075(6)
_cell_measurement_reflns_used 4983
_cell_measurement_temperature 193.1
_cell_measurement_theta_max 27.5
_cell_measurement_theta_min 3.0
_cell_volume 1414.2(8)
_computing_cell_refinement CrystalClear
_computing_data_collection CrystalClear
_computing_data_reduction CrystalStructure
_computing_publication_material 'CrystalStructure 3.6.0'
_computing_structure_refinement CRYSTALS
_computing_structure_solution SIR97
_diffrn_detector_area_resol_mean 7.31
_diffrn_measured_fraction_theta_full 0.9932
_diffrn_measured_fraction_theta_max 0.9932
_diffrn_measurement_device_type 'Rigaku Mercury'
_diffrn_measurement_method \w
_diffrn_radiation_type 'Mo K\a'
_diffrn_radiation_wavelength 0.7107
_diffrn_reflns_av_R_equivalents 0.085
_diffrn_reflns_limit_h_max 7
_diffrn_reflns_limit_h_min -7
_diffrn_reflns_limit_k_max 13
_diffrn_reflns_limit_k_min -15
_diffrn_reflns_limit_l_max 26
_diffrn_reflns_limit_l_min -25
_diffrn_reflns_number 352
_diffrn_reflns_theta_full 27.47
_diffrn_reflns_theta_max 27.47
_exptl_absorpt_coefficient_mu 0.077
_exptl_absorpt_correction_T_max 0.985
_exptl_absorpt_correction_T_min 0.677
_exptl_absorpt_correction_type multi-scan
_exptl_absorpt_process_details 'Jacobson, R. (1998) Private communication'
_exptl_crystal_colour colorless
_exptl_crystal_density_diffrn 1.119
_exptl_crystal_density_method 'not measured'
_exptl_crystal_description block
_exptl_crystal_F_000 520.00
_exptl_crystal_size_max 0.42
_exptl_crystal_size_mid 0.40
_exptl_crystal_size_min 0.20
_refine_diff_density_max 0.48
_refine_diff_density_min -0.29
_refine_ls_abs_structure_details 'Flack, H. D. (1983), Acta Cryst. A39, 876-881.'
_refine_ls_abs_structure_Flack -0.0(63)
_refine_ls_extinction_coef 201.4(26)
_refine_ls_extinction_method 'Larson (1970) Crystallographic Computing eq. 22'
_refine_ls_goodness_of_fit_ref 1.154
_refine_ls_hydrogen_treatment refall
_refine_ls_number_parameters 178
_refine_ls_number_reflns 1191
_refine_ls_R_factor_gt 0.0890
_refine_ls_shift/su_max 0.0000
_refine_ls_structure_factor_coef Fsqd
_refine_ls_weighting_details 'w = 1/[0.0010Fo^2^ + 3.0000\s(Fo^2^) + 0.5000]/(4Fo^2^)'
_refine_ls_weighting_scheme calc
_refine_ls_wR_factor_ref 0.2100
_reflns_number_gt 1191
_reflns_number_total 1887
_reflns_threshold_expression F^2^>2.0\s(F^2^)
_cod_data_source_file b813763c.txt
_cod_data_source_block '__040111c'
_cod_original_cell_volume 1414.1(8)
_cod_original_sg_symbol_Hall p_2ac_2ab
_cod_original_sg_symbol_H-M P212121
_cod_original_formula_sum 'C14 H22 O3 '
_cod_database_code 7150530

loop_
_symmetry_equiv_pos_site_id
_symmetry_equiv_pos_as_xyz
1 +X,+Y,+Z
2 1/2+X,1/2-Y,-Z
3 -X,1/2+Y,1/2-Z
4 1/2-X,-Y,1/2+Z

loop_
_atom_site_label
_atom_site_type_symbol
_atom_site_fract_x
_atom_site_fract_y
_atom_site_fract_z
_atom_site_U_iso_or_equiv
_atom_site_adp_type
_atom_site_occupancy
_atom_site_symmetry_multiplicity
_atom_site_calc_flag
_atom_site_refinement_flags
_atom_site_disorder_assembly
_atom_site_disorder_group
O(1) O 1.0711(8) 0.6525(3) 0.5672(2) 0.0451(12) Uani 1.00 1 d . . .
O(2) O 1.1656(11) 0.8264(4) 0.5447(2) 0.066(2) Uani 1.00 1 d . . .
O(3) O 0.9058(9) 0.8939(4) 0.7012(2) 0.063(2) Uani 1.00 1 d . . .
C(1) C 0.8762(11) 0.5973(5) 0.5990(3) 0.040(2) Uani 1.00 1 d . . .
C(2) C 0.9397(11) 0.4892(5) 0.6322(3) 0.038(2) Uani 1.00 1 d . . .
C(3) C 0.7167(12) 0.4462(5) 0.6633(3) 0.047(2) Uani 1.00 1 d . . .
C(4) C 0.5945(12) 0.5313(5) 0.7083(3) 0.050(2) Uani 1.00 1 d . . .
C(5) C 0.5481(12) 0.6417(5) 0.6750(3) 0.044(2) Uani 1.00 1 d . . .
C(6) C 0.7827(11) 0.6804(5) 0.6472(3) 0.040(2) Uani 1.00 1 d . . .
C(7) C 0.8110(13) 0.7850(5) 0.6066(3) 0.044(2) Uani 1.00 1 d . . .
C(8) C 1.0313(13) 0.7613(5) 0.5684(3) 0.049(2) Uani 1.00 1 d . . .
C(9) C 1.0567(12) 0.4051(5) 0.5848(3) 0.046(2) Uani 1.00 1 d . . .
C(10) C 0.906(1) 0.3726(7) 0.5247(3) 0.073(2) Uani 1.00 1 d . . .
C(11) C 1.131(2) 0.3031(6) 0.6231(4) 0.068(2) Uani 1.00 1 d . . .
C(12) C 0.4364(13) 0.7240(6) 0.7204(3) 0.057(2) Uani 1.00 1 d . . .
C(13) C 0.835(1) 0.8935(5) 0.6453(3) 0.051(2) Uani 1.00 1 d . . .
C(14) C 0.762(3) 0.9948(6) 0.6103(4) 0.109(4) Uani 1.00 1 d . . .
H(1) H 0.7626 0.5827 0.5660 0.048 Uiso 1.00 1 c R . .
H(2) H 1.0428 0.5053 0.6677 0.045 Uiso 1.00 1 c R . .
H(3) H 0.7481 0.3811 0.6879 0.056 Uiso 1.00 1 c R . .
H(4) H 0.6137 0.4297 0.6279 0.056 Uiso 1.00 1 c R . .
H(5) H 0.6907 0.5434 0.7459 0.060 Uiso 1.00 1 c R . .
H(6) H 0.4508 0.5020 0.7226 0.060 Uiso 1.00 1 c R . .
H(7) H 0.4484 0.6291 0.6382 0.053 Uiso 1.00 1 c R . .
H(8) H 0.8866 0.6852 0.6836 0.048 Uiso 1.00 1 c R . .
H(9) H 0.6867 0.7909 0.5760 0.053 Uiso 1.00 1 c R . .
H(10) H 1.1919 0.4388 0.5675 0.055 Uiso 1.00 1 c R . .
H(11) H 0.9285 0.4224 0.4888 0.087 Uiso 1.00 1 c R . .
H(12) H 0.9437 0.3001 0.5107 0.087 Uiso 1.00 1 c R . .
H(13) H 0.7496 0.3750 0.5386 0.087 Uiso 1.00 1 c R . .
H(14) H 1.0087 0.2512 0.6214 0.082 Uiso 1.00 1 c R . .
H(15) H 1.2652 0.2721 0.6035 0.082 Uiso 1.00 1 c R . .
H(16) H 1.1624 0.3216 0.6682 0.082 Uiso 1.00 1 c R . .
H(17) H 0.5505 0.7648 0.7438 0.068 Uiso 1.00 1 c R . .
H(18) H 0.3421 0.7729 0.6955 0.068 Uiso 1.00 1 c R . .
H(19) H 0.3438 0.6847 0.7514 0.068 Uiso 1.00 1 c R . .
H(20) H 0.8880 1.0266 0.5869 0.131 Uiso 1.00 1 c R . .
H(21) H 0.6447 0.9747 0.5795 0.131 Uiso 1.00 1 c R . .
H(22) H 0.7020 1.0466 0.6412 0.131 Uiso 1.00 1 c R . .

loop_
_atom_site_aniso_label
_atom_site_aniso_U_11
_atom_site_aniso_U_22
_atom_site_aniso_U_33
_atom_site_aniso_U_12
_atom_site_aniso_U_13
_atom_site_aniso_U_23
O(1) 0.052(3) 0.049(3) 0.033(2) -0.005(2) 0.007(2) 0.004(2)
O(2) 0.096(4) 0.052(3) 0.048(3) -0.012(3) 0.024(3) 0.003(2)
O(3) 0.085(4) 0.063(3) 0.041(2) 0.003(3) -0.007(3) -0.020(2)
C(1) 0.039(3) 0.049(3) 0.032(3) -0.006(3) -0.006(3) -0.004(3)
C(2) 0.037(3) 0.043(3) 0.033(3) 0.000(3) -0.003(3) 0.004(2)
C(3) 0.045(4) 0.048(4) 0.048(3) -0.009(3) 0.001(3) 0.003(3)
C(4) 0.049(4) 0.060(4) 0.042(3) -0.011(4) 0.002(3) 0.001(3)
C(5) 0.039(3) 0.059(4) 0.036(3) -0.005(3) -0.005(3) -0.006(3)
C(6) 0.040(3) 0.054(4) 0.026(2) 0.000(3) -0.007(3) 0.000(2)
C(7) 0.060(4) 0.041(3) 0.031(3) 0.001(3) -0.010(3) -0.002(2)
C(8) 0.071(4) 0.050(4) 0.024(2) -0.006(4) 0.008(3) 0.002(3)
C(9) 0.055(4) 0.043(3) 0.041(3) -0.001(4) 0.001(3) -0.009(3)
C(10) 0.082(6) 0.092(6) 0.044(3) 0.012(5) -0.009(4) -0.027(4)
C(11) 0.085(6) 0.054(4) 0.065(4) 0.007(5) -0.001(4) -0.005(3)
C(12) 0.040(3) 0.078(5) 0.051(3) -0.000(4) 0.009(3) -0.016(3)
C(13) 0.067(4) 0.043(4) 0.044(3) 0.005(4) 0.009(3) -0.004(3)
C(14) 0.21(1) 0.047(4) 0.067(5) 0.030(7) -0.009(8) -0.004(4)

loop_
_atom_type_symbol
_atom_type_description
_atom_type_scat_dispersion_real
_atom_type_scat_dispersion_imag
_atom_type_scat_source
C C 0.003 0.002
;
International Tables for Crystallography
(1992, Vol. C, Tables 4.2.6.8 and 6.1.1.4)
;
H H 0.000 0.000
;
International Tables for Crystallography
(1992, Vol. C, Table 6.1.1.4)
;
O O 0.011 0.006
;
International Tables for Crystallography
(1992, Vol. C, Tables 4.2.6.8 and 6.1.1.4)
;

loop_
_geom_angle_atom_site_label_1
_geom_angle_atom_site_label_2
_geom_angle_atom_site_label_3
_geom_angle
_geom_angle_publ_flag
_geom_angle_site_symmetry_1
_geom_angle_site_symmetry_2
_geom_angle_site_symmetry_3
C(1) O(1) C(8) 108.2(5) ? . . .
C(2) C(1) O(1) 113.7(5) ? . . .
C(2) C(1) C(6) 112.7(4) ? . . .
C(6) C(1) O(1) 104.6(5) ? . . .
C(3) C(2) C(1) 105.7(5) ? . . .
C(3) C(2) C(9) 113.3(5) ? . . .
C(9) C(2) C(1) 113.9(4) ? . . .
C(4) C(3) C(2) 113.4(5) ? . . .
C(5) C(4) C(3) 114.4(5) ? . . .
C(6) C(5) C(12) 113.4(5) ? . . .
C(6) C(5) C(4) 105.8(5) ? . . .
C(12) C(5) C(4) 113.3(5) ? . . .
C(7) C(6) C(1) 100.3(4) ? . . .
C(7) C(6) C(5) 123.0(6) ? . . .
C(8) C(7) C(6) 101.7(5) ? . . .
C(8) C(7) C(13) 110.0(6) ? . . .
C(13) C(7) C(6) 117.2(5) ? . . .
C(10) C(9) C(2) 113.7(6) ? . . .
C(10) C(9) C(11) 110.4(6) ? . . .
C(11) C(9) C(2) 110.5(5) ? . . .
C(14) C(13) C(7) 116.6(6) ? . . .
C(14) C(13) O(3) 122.8(6) ? . . .

loop_
_geom_bond_atom_site_label_1
_geom_bond_atom_site_label_2
_geom_bond_distance
_geom_bond_publ_flag
_geom_bond_site_symmetry_1
_geom_bond_site_symmetry_2
O(1) C(1) 1.460(7) ? . .
O(1) C(8) 1.342(8) ? . .
O(2) C(8) 1.208(9) ? . .
O(3) C(13) 1.195(8) ? . .
C(1) C(2) 1.519(8) ? . .
C(1) C(6) 1.500(8) ? . .
C(2) C(3) 1.527(9) ? . .
C(2) C(9) 1.553(8) ? . .
C(3) C(4) 1.545(9) ? . .
C(4) C(5) 1.523(9) ? . .
C(5) C(6) 1.543(9) ? . .
C(5) C(12) 1.500(9) ? . .
C(6) C(7) 1.518(8) ? . .
C(7) C(8) 1.52(1) ? . .
C(7) C(13) 1.536(8) ? . .
C(9) C(10) 1.540(9) ? . .
C(9) C(11) 1.521(9) ? . .
C(13) C(14) 1.48(1) ? . .
C(1) H(1) 0.9500 ? . .
C(2) H(2) 0.9499 ? . .
C(3) H(3) 0.9500 ? . .
C(3) H(4) 0.9500 ? . .
C(4) H(5) 0.9500 ? . .
C(4) H(6) 0.9500 ? . .
C(5) H(7) 0.9500 ? . .
C(6) H(8) 0.9499 ? . .
C(7) H(9) 0.9499 ? . .
C(9) H(10) 0.9500 ? . .
C(10) H(11) 0.9500 ? . .
C(10) H(12) 0.9500 ? . .
C(10) H(13) 0.9500 ? . .
C(11) H(14) 0.9500 ? . .
C(11) H(15) 0.9500 ? . .
C(11) H(16) 0.9499 ? . .
C(12) H(17) 0.9500 ? . .
C(12) H(18) 0.9501 ? . .
C(12) H(19) 0.9501 ? . .
C(14) H(20) 0.9499 ? . .
C(14) H(21) 0.9499 ? . .
C(14) H(22) 0.9499 ? . .

loop_
_geom_contact_atom_site_label_1
_geom_contact_atom_site_label_2
_geom_contact_distance
_geom_contact_publ_flag
_geom_contact_site_symmetry_1
_geom_contact_site_symmetry_2
O(1) O(2) 2.230(6) ? . .
O(1) C(2) 2.494(7) ? . .
O(1) C(5) 3.513(8) ? . 65501
O(1) C(6) 2.342(7) ? . .
O(1) C(7) 2.344(8) ? . .
O(1) C(9) 3.028(7) ? . .
O(1) C(13) 3.594(8) ? . .
O(2) O(3) 3.578(6) ? . .
O(2) C(1) 3.428(8) ? . .
O(2) C(6) 3.508(8) ? . .
O(2) C(7) 2.454(9) ? . .
O(2) C(13) 2.902(9) ? . .
O(2) C(14) 3.38(1) ? . .
O(3) C(6) 2.901(8) ? . .
O(3) C(7) 2.378(7) ? . .
O(3) C(8) 3.198(7) ? . .
O(3) C(12) 3.437(9) ? . .
O(3) C(14) 2.35(1) ? . .
C(1) C(3) 2.428(9) ? . .
C(1) C(4) 2.851(8) ? . .
C(1) C(5) 2.497(9) ? . .
C(1) C(7) 2.317(8) ? . .
C(1) C(8) 2.271(9) ? . .
C(1) C(9) 2.575(9) ? . .
C(1) C(10) 3.12(1) ? . .
C(2) C(4) 2.569(9) ? . .
C(2) C(5) 3.054(9) ? . .
C(2) C(6) 2.513(9) ? . .
C(2) C(8) 3.585(8) ? . .
C(2) C(10) 2.589(9) ? . .
C(2) C(11) 2.525(9) ? . .
C(3) C(5) 2.580(9) ? . .
C(3) C(6) 2.889(9) ? . .
C(3) C(9) 2.572(9) ? . .
C(3) C(10) 3.122(9) ? . .
C(3) C(11) 3.07(1) ? . .
C(4) C(6) 2.445(9) ? . .
C(4) C(12) 2.53(1) ? . .
C(5) O(1) 3.513(8) ? . 45501
C(5) C(7) 2.690(9) ? . .
C(5) C(13) 3.533(9) ? . .
C(6) C(8) 2.354(9) ? . .
C(6) C(12) 2.544(9) ? . .
C(6) C(13) 2.608(9) ? . .
C(7) C(12) 3.238(9) ? . .
C(7) C(14) 2.57(1) ? . .
C(8) C(13) 2.502(9) ? . .
C(8) C(14) 3.35(1) ? . .
C(10) C(11) 2.51(1) ? . .
C(12) C(13) 3.44(1) ? . .
O(1) H(1) 1.9792 ? . .
O(1) H(2) 2.7003 ? . .
O(1) H(7) 2.6259 ? . 65501
O(1) H(8) 2.6004 ? . .
O(1) H(9) 2.7973 ? . .
O(1) H(10) 2.6895 ? . .
O(1) H(11) 3.3137 ? . .
O(1) H(18) 3.3538 ? . 65501
O(2) H(7) 3.4578 ? . 65501
O(2) H(9) 2.8787 ? . .
O(2) H(9) 3.1151 ? . 65501
O(2) H(18) 3.2614 ? . 65501
O(2) H(20) 3.0370 ? . .
O(2) H(21) 3.5848 ? . .
O(2) H(21) 3.3835 ? . 65501
O(3) H(8) 2.5623 ? . .
O(3) H(9) 3.0810 ? . .
O(3) H(17) 2.7267 ? . .
O(3) H(18) 3.5842 ? . .
O(3) H(18) 2.9276 ? . 65501
O(3) H(20) 2.8054 ? . .
O(3) H(21) 3.0366 ? . .
O(3) H(22) 2.5081 ? . .
C(1) H(2) 2.0211 ? . .
C(1) H(3) 3.2615 ? . .
C(1) H(4) 2.6074 ? . .
C(1) H(5) 3.2069 ? . .
C(1) H(7) 2.6304 ? . .
C(1) H(7) 3.4312 ? . 65501
C(1) H(8) 2.0083 ? . .
C(1) H(9) 2.6372 ? . .
C(1) H(10) 2.7309 ? . .
C(1) H(11) 3.0828 ? . .
C(1) H(13) 3.0502 ? . .
C(2) H(1) 2.0278 ? . .
C(2) H(3) 2.0509 ? . .
C(2) H(4) 2.0252 ? . .
C(2) H(5) 2.7794 ? . .
C(2) H(6) 3.3682 ? . .
C(2) H(6) 3.4770 ? . 65501
C(2) H(7) 3.3194 ? . .
C(2) H(7) 3.4060 ? . 65501
C(2) H(8) 2.6140 ? . .
C(2) H(10) 2.0492 ? . .
C(2) H(11) 2.9930 ? . .
C(2) H(12) 3.3515 ? . .
C(2) H(13) 2.5834 ? . .
C(2) H(14) 2.9275 ? . .
C(2) H(15) 3.2945 ? . .
C(2) H(16) 2.5169 ? . .
C(3) H(1) 2.5757 ? . .
C(3) H(2) 2.0242 ? . .
C(3) H(5) 2.0416 ? . .
C(3) H(6) 2.0618 ? . .
C(3) H(7) 2.7593 ? . .
C(3) H(8) 3.0937 ? . .
C(3) H(10) 3.5998 ? . 45501
C(3) H(10) 3.3604 ? . .
C(3) H(13) 2.6560 ? . .
C(3) H(14) 3.0310 ? . .
C(3) H(15) 3.5735 ? . 45501
C(3) H(16) 3.5537 ? . 45501
C(3) H(16) 2.9962 ? . .
C(4) H(1) 3.0815 ? . .
C(4) H(2) 3.3151 ? . 45501
C(4) H(2) 2.7419 ? . .
C(4) H(3) 2.0724 ? . .
C(4) H(4) 2.0359 ? . .
C(4) H(7) 2.0270 ? . .
C(4) H(8) 2.5708 ? . .
C(4) H(17) 2.9355 ? . .
C(4) H(18) 3.2898 ? . .
C(4) H(19) 2.5161 ? . .
C(5) H(1) 2.6160 ? . .
C(5) H(2) 3.3686 ? . 45501
C(5) H(2) 3.3150 ? . .
C(5) H(3) 3.3824 ? . .
C(5) H(4) 2.7707 ? . .
C(5) H(5) 2.0337 ? . .
C(5) H(6) 2.0279 ? . .
C(5) H(8) 2.0394 ? . .
C(5) H(9) 2.8072 ? . .
C(5) H(17) 2.0356 ? . .
C(5) H(18) 2.0343 ? . .
C(5) H(19) 2.0071 ? . .
C(6) H(1) 2.0189 ? . .
C(6) H(2) 2.6397 ? . .
C(6) H(4) 3.2232 ? . .
C(6) H(5) 2.6424 ? . .
C(6) H(6) 3.2694 ? . .
C(6) H(7) 2.0431 ? . .
C(6) H(9) 2.0382 ? . .
C(6) H(17) 2.5740 ? . .
C(6) H(18) 2.9544 ? . .
C(6) H(18) 3.5673 ? . 65501
C(6) H(19) 3.2944 ? . .
C(7) H(1) 2.6053 ? . .
C(7) H(7) 2.8993 ? . .
C(7) H(8) 2.0128 ? . .
C(7) H(17) 3.1499 ? . .
C(7) H(18) 3.2547 ? . .
C(7) H(18) 3.5619 ? . 65501
C(7) H(20) 2.9954 ? . .
C(7) H(21) 2.5575 ? . .
C(7) H(22) 3.3145 ? . .
C(8) H(1) 2.6720 ? . .
C(8) H(7) 3.2226 ? . 65501
C(8) H(8) 2.6276 ? . .
C(8) H(9) 2.0353 ? . .
C(8) H(18) 3.1268 ? . 65501
C(8) H(20) 3.3496 ? . .
C(8) H(21) 3.4347 ? . .
C(9) H(1) 2.7759 ? . .
C(9) H(2) 2.0641 ? . .
C(9) H(3) 2.7504 ? . .
C(9) H(4) 2.7257 ? . .
C(9) H(4) 3.3562 ? . 65501
C(9) H(11) 2.0766 ? . .
C(9) H(12) 2.0662 ? . .
C(9) H(13) 2.0400 ? . .
C(9) H(14) 2.0285 ? . .
C(9) H(15) 2.0527 ? . .
C(9) H(16) 2.0512 ? . .
C(10) H(1) 2.8100 ? . .
C(10) H(2) 3.3862 ? . .
C(10) H(3) 3.4029 ? . .
C(10) H(4) 2.7650 ? . .
C(10) H(10) 2.0314 ? . .
C(10) H(14) 2.5100 ? . .
C(10) H(15) 2.8847 ? . .
C(10) H(16) 3.2993 ? . .
C(11) H(2) 2.6652 ? . .
C(11) H(3) 2.7416 ? . .
C(11) H(4) 3.3719 ? . .
C(11) H(4) 3.1942 ? . 65501
C(11) H(10) 2.0218 ? . .
C(11) H(11) 3.2790 ? . .
C(11) H(12) 2.5052 ? . .
C(11) H(13) 2.9209 ? . .
C(12) H(5) 2.6917 ? . .
C(12) H(6) 2.6986 ? . .
C(12) H(7) 2.0144 ? . .
C(12) H(8) 3.3054 ? . 45501
C(12) H(8) 2.7528 ? . .
C(12) H(9) 3.3429 ? . .
C(13) H(8) 2.6629 ? . .
C(13) H(9) 2.0559 ? . .
C(13) H(17) 3.0124 ? . .
C(13) H(18) 3.3644 ? . .
C(13) H(18) 3.4374 ? . 65501
C(13) H(20) 2.0201 ? . .
C(13) H(21) 1.9826 ? . .
C(13) H(22) 2.0147 ? . .
C(14) H(9) 2.6077 ? . .
C(14) H(14) 3.4359 ? . 56501
H(2) C(4) 3.3151 ? . 65501
H(2) C(5) 3.3686 ? . 65501
H(4) C(9) 3.3562 ? . 45501
H(4) C(11) 3.1942 ? . 45501
H(6) C(2) 3.4770 ? . 45501
H(7) O(1) 2.6259 ? . 45501
H(7) O(2) 3.4578 ? . 45501
H(7) C(1) 3.4312 ? . 45501
H(7) C(2) 3.4060 ? . 45501
H(7) C(8) 3.2226 ? . 45501
H(8) C(12) 3.3054 ? . 65501
H(9) O(2) 3.1151 ? . 45501
H(10) C(3) 3.5998 ? . 65501
H(14) C(14) 3.4359 ? . 54501
H(15) C(3) 3.5735 ? . 65501
H(16) C(3) 3.5537 ? . 65501
H(18) O(1) 3.3538 ? . 45501
H(18) O(2) 3.2614 ? . 45501
H(18) O(3) 2.9276 ? . 45501
H(18) C(6) 3.5673 ? . 45501
H(18) C(7) 3.5619 ? . 45501
H(18) C(8) 3.1268 ? . 45501
H(18) C(13) 3.4374 ? . 45501
H(21) O(2) 3.3835 ? . 45501

loop_
_cod_related_entry_id
_cod_related_entry_database
_cod_related_entry_code
1 ChemSpider 25942174
